data_4020864
loop_
_publ_author_name
'War\^o Nakanishi'
'Satoko Hayashi'
'Norio Itoh'

_publ_section_title
;
 Extended Hypervalent 5c-6e Interactions:
 Linear Alignment of Five C-Se---O---Se-C Atoms in Anthraquinone
 and 9-Methoxyanthracene Bearing Arylselanyl Groups
 at the 1,8-Positions
;
_journal_name_full 'Journal of Organic Chemistry'
_journal_page_first 1676
_journal_page_last 1684
_journal_paper_doi 10.1021/jo035393+
_journal_volume 69
_journal_year 2004
_chemical_formula_moiety 'C26 H14 Cl2 O2 Se2 '
_chemical_formula_sum 'C26 H14 Cl2 O2 Se2'
_chemical_formula_weight 587.22
_space_group_IT_number 14
_symmetry_cell_setting monoclinic
_symmetry_space_group_name_Hall '-P 2ybc'
_symmetry_space_group_name_H-M 'P 1 21/c 1'
_cell_angle_alpha 90
_cell_angle_beta 94.41(2)
_cell_angle_gamma 90
_cell_formula_units_Z 4
_cell_length_a 7.042(4)
_cell_length_b 17.325(4)
_cell_length_c 18.471(2)
_cell_measurement_temperature 292.2
_cell_volume 2246(1)
_diffrn_ambient_temperature 292.2
_exptl_crystal_density_diffrn 1.736
_refine_ls_R_factor_obs 0.0484
_refine_ls_wR_factor_obs 0.0380
_cod_original_sg_symbol_H-M 'P 21/c'
_cod_original_formula_sum 'C26 H14 Cl2 O2 Se2 '
_cod_database_code 4020864

loop_
_symmetry_equiv_pos_as_xyz
x,y,z
-x,1/2+y,1/2-z
-x,-y,-z
x,1/2-y,1/2+z

loop_
_atom_site_aniso_label
_atom_site_aniso_U_11
_atom_site_aniso_U_22
_atom_site_aniso_U_33
_atom_site_aniso_U_12
_atom_site_aniso_U_13
_atom_site_aniso_U_23
Se(1) 0.0546(9) 0.0467(9) 0.0718(10) -0.0046(8) -0.0180(7) 0.0009(8)
Se(2) 0.0480(8) 0.0400(8) 0.0627(9) -0.0005(8) -0.0163(7) 0.0021(8)
Cl(1) 0.071(3) 0.107(3) 0.090(3) -0.012(3) -0.036(2) -0.019(3)
Cl(2) 0.075(3) 0.069(3) 0.121(3) -0.023(2) -0.021(2) -0.008(3)
O(1) 0.052(6) 0.034(5) 0.087(7) -0.002(5) -0.030(5) 0.007(5)
O(2) 0.092(7) 0.037(6) 0.117(8) -0.001(6) -0.033(6) 0.024(6)
C(1) 0.058(9) 0.050(9) 0.045(8) -0.003(8) -0.012(7) -0.008(7)
C(2) 0.07(1) 0.05(1) 0.08(1) -0.032(8) -0.023(8) 0.022(8)
C(3) 0.09(1) 0.07(1) 0.08(1) -0.04(1) 0.00(1) 0.002(10)
C(4) 0.07(1) 0.051(10) 0.07(1) -0.020(9) -0.006(9) 0.019(8)
C(5) 0.064(10) 0.048(10) 0.048(8) -0.012(8) -0.002(7) -0.002(7)
C(6) 0.07(1) 0.038(9) 0.058(9) 0.004(8) -0.006(8) 0.006(7)
C(7) 0.039(7) 0.035(8) 0.057(9) 0.010(7) 0.003(6) 0.005(7)
C(8) 0.063(9) 0.055(9) 0.051(9) 0.021(8) -0.022(7) 0.014(7)
C(9) 0.051(9) 0.07(1) 0.061(9) -0.011(8) -0.022(7) 0.011(8)
C(10) 0.044(8) 0.056(9) 0.072(10) -0.004(7) -0.019(7) 0.025(8)
C(11) 0.046(8) 0.043(8) 0.035(7) 0.010(7) -0.024(6) -0.001(6)
C(12) 0.043(8) 0.055(9) 0.035(7) 0.012(7) -0.011(6) -0.017(6)
C(13) 0.042(8) 0.043(9) 0.049(8) 0.010(7) -0.004(6) 0.010(7)
C(14) 0.049(8) 0.034(8) 0.039(8) -0.009(7) 0.002(7) 0.007(6)
C(15) 0.032(7) 0.058(9) 0.043(8) 0.006(7) -0.015(6) -0.006(7)
C(16) 0.061(9) 0.054(10) 0.061(9) -0.004(8) -0.009(7) -0.030(7)
C(17) 0.042(8) 0.08(1) 0.08(1) 0.015(8) -0.003(8) -0.031(9)
C(18) 0.048(9) 0.053(9) 0.050(9) -0.012(8) -0.020(7) 0.004(7)
C(19) 0.077(10) 0.056(9) 0.051(9) 0.006(9) -0.022(8) -0.007(8)
C(20) 0.044(8) 0.047(9) 0.048(8) 0.018(7) 0.006(7) -0.006(7)
C(21) 0.047(8) 0.044(8) 0.042(8) -0.003(7) -0.015(7) 0.000(7)
C(22) 0.037(8) 0.036(8) 0.065(9) 0.000(6) -0.016(7) 0.004(7)
C(23) 0.069(10) 0.046(9) 0.036(8) -0.002(8) 0.013(7) -0.005(7)
C(24) 0.043(8) 0.059(9) 0.043(8) -0.002(8) -0.015(7) 0.012(8)
C(25) 0.042(9) 0.07(1) 0.050(9) 0.014(8) 0.004(7) 0.013(8)
C(26) 0.041(8) 0.039(8) 0.064(9) 0.005(7) 0.005(8) 0.003(7)

loop_
_atom_site_label
_atom_site_fract_x
_atom_site_fract_y
_atom_site_fract_z
_atom_site_U_iso_or_equiv
_atom_site_thermal_displace_type
_atom_site_calc_flag
_atom_site_calc_attached_atom
_atom_site_occupancy
_atom_site_refinement_flags
Se(1) 0.7315(2) 0.25620(8) 0.55546(8) 0.0589(5) Uani d . 1.00 .
Se(2) 0.1304(2) 0.11418(7) 0.45045(7) 0.0513(4) Uani d . 1.00 .
Cl(1) 1.4365(5) 0.3830(2) 0.7612(2) 0.092(1) Uani d . 1.00 .
Cl(2) -0.5523(5) -0.1047(2) 0.3250(2) 0.090(1) Uani d . 1.00 .
O(1) 0.418(1) 0.2121(4) 0.4789(4) 0.060(3) Uani d . 1.00 .
O(2) 0.204(1) 0.4647(5) 0.3282(5) 0.084(4) Uani d . 1.00 .
C(1) 0.667(2) 0.3403(7) 0.4917(6) 0.052(4) Uani d . 1.00 .
C(2) 0.781(2) 0.4059(8) 0.4880(7) 0.066(5) Uani d . 1.00 .
C(3) 0.731(2) 0.4663(8) 0.4435(8) 0.081(6) Uani d . 1.00 .
C(4) 0.562(2) 0.4679(8) 0.4032(7) 0.066(5) Uani d . 1.00 .
C(5) 0.442(2) 0.4035(7) 0.4034(7) 0.054(5) Uani d . 1.00 .
C(6) 0.253(2) 0.4080(7) 0.3610(7) 0.056(5) Uani d . 1.00 .
C(7) 0.126(2) 0.3386(7) 0.3593(6) 0.044(4) Uani d . 1.00 .
C(8) -0.044(2) 0.3404(7) 0.3169(6) 0.058(5) Uani d . 1.00 .
C(9) -0.158(2) 0.2736(8) 0.3132(7) 0.062(5) Uani d . 1.00 .
C(10) -0.108(2) 0.2086(7) 0.3516(7) 0.058(5) Uani d . 1.00 .
C(11) 0.065(2) 0.2057(7) 0.3937(6) 0.043(4) Uani d . 1.00 .
C(12) 0.186(2) 0.2711(7) 0.3997(6) 0.045(4) Uani d . 1.00 .
C(13) 0.366(2) 0.2702(7) 0.4451(6) 0.045(4) Uani d . 1.00 .
C(14) 0.490(2) 0.3394(7) 0.4475(6) 0.041(4) Uani d . 1.00 .
C(15) 0.947(2) 0.3004(7) 0.6124(6) 0.045(4) Uani d . 1.00 .
C(16) 1.119(2) 0.2676(7) 0.6105(7) 0.059(5) Uani d . 1.00 .
C(17) 1.272(2) 0.2916(8) 0.6558(7) 0.070(5) Uani d . 1.00 .
C(18) 1.245(2) 0.3516(7) 0.7019(7) 0.051(4) Uani d . 1.00 .
C(19) 1.076(2) 0.3870(8) 0.7066(6) 0.063(5) Uani d . 1.00 .
C(20) 0.924(2) 0.3612(7) 0.6593(6) 0.046(4) Uani d . 1.00 .
C(21) -0.084(2) 0.0491(7) 0.4157(6) 0.045(4) Uani d . 1.00 .
C(22) -0.041(2) -0.0098(7) 0.3680(7) 0.047(4) Uani d . 1.00 .
C(23) -0.185(2) -0.0593(7) 0.3424(6) 0.050(4) Uani d . 1.00 .
C(24) -0.366(2) -0.0475(7) 0.3634(6) 0.049(4) Uani d . 1.00 .
C(25) -0.408(2) 0.0092(8) 0.4113(7) 0.053(5) Uani d . 1.00 .
C(26) -0.258(2) 0.0572(7) 0.4391(7) 0.048(4) Uani d . 1.00 .
H(1) 0.9068 0.4056 0.5138 0.0380 Uiso calc . 1.00 .
H(2) 0.8214 0.5096 0.4513 0.0380 Uiso calc . 1.00 .
H(3) 0.5188 0.5150 0.3737 0.0787 Uiso calc . 1.00 .
H(4) -0.0829 0.3898 0.2901 0.0680 Uiso calc . 1.00 .
H(5) -0.2800 0.2750 0.2815 0.0732 Uiso calc . 1.00 .
H(6) -0.1993 0.1704 0.3670 0.0380 Uiso calc . 1.00 .
H(7) 1.1171 0.2223 0.5782 0.0380 Uiso calc . 1.00 .
H(8) 1.4006 0.2649 0.6551 0.0842 Uiso calc . 1.00 .
H(9) 1.0595 0.4303 0.7423 0.0747 Uiso calc . 1.00 .
H(10) 0.7980 0.3832 0.6678 0.0380 Uiso calc . 1.00 .
H(11) 0.1149 -0.0186 0.3707 0.0731 Uiso calc . 1.00 .
H(12) -0.1578 -0.1030 0.3083 0.0580 Uiso calc . 1.00 .
H(13) -0.5444 0.0212 0.4167 0.0380 Uiso calc . 1.00 .
H(14) -0.2844 0.1187 0.4656 0.0731 Uiso calc . 1.00 .

loop_
_geom_bond_atom_site_label_1
_geom_bond_atom_site_label_2
_geom_bond_distance
_geom_bond_site_symmetry_1
_geom_bond_site_symmetry_2
_geom_bond_publ_flag
Se(1) C(1) 1.91(1) 1_555 1_555 yes
Se(1) C(15) 1.94(1) 1_555 1_555 yes
Se(2) C(11) 1.94(1) 1_555 1_555 yes
Se(2) C(21) 1.95(1) 1_555 1_555 yes
Cl(1) C(18) 1.76(1) 1_555 1_555 yes
Cl(2) C(24) 1.75(1) 1_555 1_555 yes
O(1) C(13) 1.22(1) 1_555 1_555 yes
O(2) C(6) 1.19(1) 1_555 1_555 yes
C(1) C(2) 1.40(2) 1_555 1_555 yes
C(1) C(14) 1.44(1) 1_555 1_555 yes
C(2) C(3) 1.36(2) 1_555 1_555 yes
C(3) C(4) 1.36(2) 1_555 1_555 yes
C(4) C(5) 1.40(2) 1_555 1_555 yes
C(5) C(6) 1.49(2) 1_555 1_555 yes
C(5) C(14) 1.40(1) 1_555 1_555 yes
C(6) C(7) 1.50(2) 1_555 1_555 yes
C(7) C(8) 1.38(1) 1_555 1_555 yes
C(7) C(12) 1.43(1) 1_555 1_555 yes
C(8) C(9) 1.40(2) 1_555 1_555 yes
C(9) C(10) 1.36(2) 1_555 1_555 yes
C(10) C(11) 1.39(1) 1_555 1_555 yes
C(11) C(12) 1.42(1) 1_555 1_555 yes
C(12) C(13) 1.47(1) 1_555 1_555 yes
C(13) C(14) 1.48(1) 1_555 1_555 yes
C(15) C(16) 1.34(1) 1_555 1_555 yes
C(15) C(20) 1.38(1) 1_555 1_555 yes
C(16) C(17) 1.38(2) 1_555 1_555 yes
C(17) C(18) 1.37(2) 1_555 1_555 yes
C(18) C(19) 1.35(2) 1_555 1_555 yes
C(19) C(20) 1.40(1) 1_555 1_555 yes
C(21) C(22) 1.40(2) 1_555 1_555 yes
C(21) C(26) 1.34(1) 1_555 1_555 yes
C(22) C(23) 1.38(1) 1_555 1_555 yes
C(23) C(24) 1.37(2) 1_555 1_555 yes
C(24) C(25) 1.37(2) 1_555 1_555 yes
C(25) C(26) 1.41(2) 1_555 1_555 yes
